data_4118351
loop_
_publ_author_name
'Tzu-Pin Lin'
'Fran\,cois P. Gabba\"i'

_publ_section_title
;
 Two-Electron Redox Chemistry at the Dinuclear Core of a TePt Platform:
 Chlorine Photoreductive Elimination and Isolation of a TeVPtI Complex
;
_journal_name_full 'Journal of the American Chemical Society'
_journal_page_first 12230
_journal_page_last 12238
_journal_paper_doi 10.1021/ja3046074
_journal_volume 134
_journal_year 2012
_chemical_formula_sum 'C40 H36 Cl4 O P2 Pt Te'
_chemical_formula_weight 1059.12
_chemical_name_common tep2ptcl4
_chemical_name_systematic
; 
 ? 
;
_space_group_IT_number 14
_symmetry_cell_setting monoclinic
_symmetry_space_group_name_Hall '-P 2ybc'
_symmetry_space_group_name_H-M 'P 1 21/c 1'
_atom_sites_solution_hydrogens geom
_atom_sites_solution_primary direct
_atom_sites_solution_secondary difmap
_audit_creation_method SHELXL-97
_cell_angle_alpha 90.00
_cell_angle_beta 94.273(2)
_cell_angle_gamma 90.00
_cell_formula_units_Z 4
_cell_length_a 10.9177(15)
_cell_length_b 10.1787(14)
_cell_length_c 34.619(5)
_cell_measurement_temperature 110(2)
_cell_volume 3836.4(9)
_computing_cell_refinement 'Bruker APEX'
_computing_data_collection 'Bruker APEX'
_computing_data_reduction 'Bruker APEX'
_computing_molecular_graphics 'Bruker SHELXTL'
_computing_publication_material 'Bruker SHELXTL'
_computing_structure_refinement 'SHELXL-97 (Sheldrick, 2008)'
_computing_structure_solution 'SHELXS-97 (Sheldrick, 2008)'
_diffrn_ambient_temperature 110(2)
_diffrn_measured_fraction_theta_full 1.000
_diffrn_measured_fraction_theta_max 1.000
_diffrn_measurement_device_type 'CCD area detector'
_diffrn_measurement_method 'phi and omega scans'
_diffrn_radiation_monochromator graphite
_diffrn_radiation_source 'fine-focus sealed tube'
_diffrn_radiation_type MoK\a
_diffrn_radiation_wavelength 0.71073
_diffrn_reflns_av_R_equivalents 0.0344
_diffrn_reflns_av_sigmaI/netI 0.0226
_diffrn_reflns_limit_h_max 12
_diffrn_reflns_limit_h_min -12
_diffrn_reflns_limit_k_max 12
_diffrn_reflns_limit_k_min -12
_diffrn_reflns_limit_l_max 41
_diffrn_reflns_limit_l_min -41
_diffrn_reflns_number 36244
_diffrn_reflns_theta_full 25.00
_diffrn_reflns_theta_max 25.00
_diffrn_reflns_theta_min 1.87
_exptl_absorpt_coefficient_mu 4.797
_exptl_absorpt_correction_T_max 0.7954
_exptl_absorpt_correction_T_min 0.6721
_exptl_absorpt_correction_type multi-scan
_exptl_absorpt_process_details sadabs
_exptl_crystal_colour yellow
_exptl_crystal_density_diffrn 1.834
_exptl_crystal_description block
_exptl_crystal_F_000 2048
_exptl_crystal_size_max 0.09
_exptl_crystal_size_mid 0.08
_exptl_crystal_size_min 0.05
_refine_diff_density_max 6.280
_refine_diff_density_min -3.530
_refine_diff_density_rms 0.216
_refine_ls_extinction_method none
_refine_ls_goodness_of_fit_ref 1.004
_refine_ls_hydrogen_treatment constr
_refine_ls_matrix_type full
_refine_ls_number_parameters 418
_refine_ls_number_reflns 6750
_refine_ls_number_restraints 10
_refine_ls_restrained_S_all 1.048
_refine_ls_R_factor_all 0.0544
_refine_ls_R_factor_gt 0.0505
_refine_ls_shift/su_max 0.001
_refine_ls_shift/su_mean 0.000
_refine_ls_structure_factor_coef Fsqd
_refine_ls_weighting_details 'calc w=1/[\s^2^(Fo^2^)+(0.0700P)^2^+85.0000P] where P=(Fo^2^+2Fc^2^)/3'
_refine_ls_weighting_scheme calc
_refine_ls_wR_factor_gt 0.1378
_refine_ls_wR_factor_ref 0.1416
_reflns_number_gt 6220
_reflns_number_total 6750
_reflns_threshold_expression >2sigma(I)
_cod_data_source_file ja3046074_si_002_2.cif
_cod_data_source_block 2
_cod_original_cell_volume 3836.5(9)
_cod_database_code 4118351

loop_
_symmetry_equiv_pos_as_xyz
'x, y, z'
'-x, y+1/2, -z+1/2'
'-x, -y, -z'
'x, -y-1/2, z-1/2'

loop_
_atom_site_label
_atom_site_type_symbol
_atom_site_fract_x
_atom_site_fract_y
_atom_site_fract_z
_atom_site_U_iso_or_equiv
_atom_site_adp_type
_atom_site_occupancy
_atom_site_symmetry_multiplicity
_atom_site_calc_flag
_atom_site_refinement_flags
Pt1 Pt 0.30011(3) 0.69635(3) -0.130567(9) 0.01591(13) Uani 1 1 d .
Te1 Te 0.09921(5) 0.82750(6) -0.117560(16) 0.02067(16) Uani 1 1 d .
P2 P 0.4012(2) 0.8143(2) -0.08057(6) 0.0166(5) Uani 1 1 d .
P1 P 0.3178(2) 0.8454(2) -0.17998(6) 0.0182(5) Uani 1 1 d .
Cl3 Cl 0.1674(2) 0.5660(2) -0.17300(6) 0.0258(5) Uani 1 1 d .
Cl2 Cl 0.2381(2) 0.5529(2) -0.08072(6) 0.0273(5) Uani 1 1 d .
Cl1 Cl 0.4691(2) 0.5464(2) -0.14215(7) 0.0276(5) Uani 1 1 d .
C20 C 0.2847(8) 0.8392(9) -0.0458(2) 0.0190(18) Uani 1 1 d .
C31 C 0.4589(8) 0.9784(9) -0.0896(2) 0.0183(17) Uani 1 1 d .
C32 C 0.5616(8) 0.9927(9) -0.1108(2) 0.0201(18) Uani 1 1 d .
H32A H 0.6005 0.9171 -0.1204 0.024 Uiso 1 1 calc R
C13 C 0.4604(9) 0.8612(9) -0.2029(3) 0.0229(19) Uani 1 1 d .
C35 C 0.4543(9) 1.2144(9) -0.0807(3) 0.025(2) Uani 1 1 d .
H35A H 0.4183 1.2898 -0.0700 0.030 Uiso 1 1 calc R
C19 C 0.1607(9) 0.8489(9) -0.0578(3) 0.0226(19) Uani 1 1 d .
C25 C 0.5318(8) 0.7348(9) -0.0540(2) 0.0214(19) Uani 1 1 d .
C7 C 0.2074(10) 0.8174(10) -0.2212(3) 0.029(2) Uani 1 1 d .
C1 C 0.1748(8) 1.0083(9) -0.1367(3) 0.0234(19) Uani 1 1 d .
C2 C 0.2704(9) 1.0043(9) -0.1620(3) 0.0225(19) Uani 1 1 d .
C28 C 0.7247(10) 0.6215(12) -0.0079(3) 0.037(3) Uani 1 1 d .
H28A H 0.7902 0.5826 0.0077 0.045 Uiso 1 1 calc R
C22 C 0.2326(10) 0.8588(10) 0.0204(3) 0.029(2) Uani 1 1 d .
H22A H 0.2573 0.8620 0.0473 0.035 Uiso 1 1 calc R
C21 C 0.3200(9) 0.8451(9) -0.0061(3) 0.0234(19) Uani 1 1 d .
H21A H 0.4044 0.8396 0.0026 0.028 Uiso 1 1 calc R
C29 C 0.7214(9) 0.7558(11) -0.0133(3) 0.031(2) Uani 1 1 d .
H29A H 0.7846 0.8095 -0.0014 0.038 Uiso 1 1 calc R
C5 C 0.1884(10) 1.2438(10) -0.1351(3) 0.034(2) Uani 1 1 d .
H5A H 0.1610 1.3260 -0.1260 0.041 Uiso 1 1 calc R
C23 C 0.1088(10) 0.8680(11) 0.0082(3) 0.031(2) Uani 1 1 d .
H23A H 0.0493 0.8776 0.0267 0.038 Uiso 1 1 calc R
C36 C 0.4066(8) 1.0895(8) -0.0739(2) 0.0196(18) Uani 1 1 d .
H36A H 0.3383 1.0805 -0.0586 0.024 Uiso 1 1 calc R
C34 C 0.5535(9) 1.2282(9) -0.1028(3) 0.027(2) Uani 1 1 d .
H34A H 0.5851 1.3131 -0.1076 0.032 Uiso 1 1 calc R
C14 C 0.5698(10) 0.8031(10) -0.1881(3) 0.030(2) Uani 1 1 d .
H14A H 0.5725 0.7573 -0.1641 0.036 Uiso 1 1 calc R
C33 C 0.6074(8) 1.1169(10) -0.1181(3) 0.025(2) Uani 1 1 d .
H33A H 0.6754 1.1262 -0.1335 0.030 Uiso 1 1 calc R
C26 C 0.5362(10) 0.5984(10) -0.0483(3) 0.030(2) Uani 1 1 d .
H26A H 0.4737 0.5438 -0.0602 0.036 Uiso 1 1 calc R
C24 C 0.0719(9) 0.8632(10) -0.0312(3) 0.030(2) Uani 1 1 d .
H24A H -0.0126 0.8696 -0.0398 0.036 Uiso 1 1 calc R
C3 C 0.3219(9) 1.1218(9) -0.1732(3) 0.027(2) Uani 1 1 d .
H3A H 0.3860 1.1205 -0.1904 0.033 Uiso 1 1 calc R
C8 C 0.2330(11) 0.7200(11) -0.2478(3) 0.036(2) Uani 1 1 d .
H8A H 0.3068 0.6707 -0.2441 0.044 Uiso 1 1 calc R
C18 C 0.4574(12) 0.9282(12) -0.2386(3) 0.039(3) Uani 1 1 d .
H18A H 0.3832 0.9671 -0.2492 0.047 Uiso 1 1 calc R
C4 C 0.2809(10) 1.2404(10) -0.1598(3) 0.036(2) Uani 1 1 d .
H4A H 0.3170 1.3200 -0.1677 0.043 Uiso 1 1 calc R
C30 C 0.6251(9) 0.8125(9) -0.0363(3) 0.024(2) Uani 1 1 d .
H30A H 0.6230 0.9051 -0.0399 0.028 Uiso 1 1 calc R
C17 C 0.5628(15) 0.9370(14) -0.2583(3) 0.058(4) Uani 1 1 d .
H17A H 0.5613 0.9832 -0.2822 0.069 Uiso 1 1 calc R
C9 C 0.1517(15) 0.6944(15) -0.2797(4) 0.060(4) Uani 1 1 d .
H9A H 0.1683 0.6267 -0.2974 0.072 Uiso 1 1 calc R
C6 C 0.1342(9) 1.1281(10) -0.1234(3) 0.029(2) Uani 1 1 d .
H6A H 0.0700 1.1311 -0.1063 0.034 Uiso 1 1 calc R
C16 C 0.6703(14) 0.8786(16) -0.2433(4) 0.063(4) Uani 1 1 d .
H16A H 0.7419 0.8844 -0.2572 0.076 Uiso 1 1 calc R
C12 C 0.1010(11) 0.8916(13) -0.2273(3) 0.043(3) Uani 1 1 d .
H12A H 0.0831 0.9592 -0.2097 0.051 Uiso 1 1 calc R
C15 C 0.6760(12) 0.8123(12) -0.2086(4) 0.048(3) Uani 1 1 d .
H15A H 0.7507 0.7733 -0.1985 0.058 Uiso 1 1 calc R
C27 C 0.6325(11) 0.5437(11) -0.0252(3) 0.040(3) Uani 1 1 d .
H27A H 0.6350 0.4513 -0.0213 0.048 Uiso 1 1 calc R
C11 C 0.0211(14) 0.8660(17) -0.2596(4) 0.065(4) Uani 1 1 d .
H11A H -0.0517 0.9166 -0.2639 0.077 Uiso 1 1 calc R
C10 C 0.0456(15) 0.770(2) -0.2851(4) 0.076(5) Uani 1 1 d .
H10A H -0.0105 0.7533 -0.3069 0.091 Uiso 1 1 calc R
Cl4 Cl -0.1085(2) 0.9632(3) -0.10576(8) 0.0380(6) Uani 1 1 d .
O1 O -0.1690(8) 1.6270(9) -0.1063(3) 0.080(2) Uani 1 1 d D
C38 C -0.1252(12) 1.3683(11) -0.1022(4) 0.080(2) Uani 1 1 d D
H38A H -0.1853 1.3234 -0.0867 0.097 Uiso 1 1 calc R
H38B H -0.0515 1.3126 -0.1040 0.097 Uiso 1 1 calc R
C40 C -0.1890(12) 1.5422(13) -0.1506(4) 0.080(2) Uani 1 1 d D
H40A H -0.2681 1.5692 -0.1642 0.097 Uiso 1 1 calc R
H40B H -0.1227 1.5680 -0.1671 0.097 Uiso 1 1 calc R
C39 C -0.1883(12) 1.4170(13) -0.1468(4) 0.080(2) Uani 1 1 d D
H39A H -0.1408 1.3778 -0.1672 0.097 Uiso 1 1 calc R
H39B H -0.2736 1.3838 -0.1506 0.097 Uiso 1 1 calc R
C37 C -0.0920(11) 1.5138(13) -0.0865(4) 0.080(2) Uani 1 1 d D
H37A H -0.1027 1.5162 -0.0584 0.097 Uiso 1 1 calc R
H37B H -0.0041 1.5306 -0.0899 0.097 Uiso 1 1 calc R

loop_
_atom_site_aniso_label
_atom_site_aniso_U_11
_atom_site_aniso_U_22
_atom_site_aniso_U_33
_atom_site_aniso_U_23
_atom_site_aniso_U_13
_atom_site_aniso_U_12
Pt1 0.0230(2) 0.01210(19) 0.01236(19) -0.00042(11) -0.00035(13) -0.00206(12)
Te1 0.0205(3) 0.0243(3) 0.0168(3) -0.0025(2) -0.0009(2) -0.0016(2)
P2 0.0208(11) 0.0153(11) 0.0134(10) -0.0007(8) -0.0002(8) -0.0003(8)
P1 0.0249(12) 0.0161(11) 0.0129(10) 0.0013(8) -0.0021(9) -0.0017(9)
Cl3 0.0369(12) 0.0202(11) 0.0195(10) -0.0030(9) -0.0033(9) -0.0082(9)
Cl2 0.0459(14) 0.0191(11) 0.0171(10) 0.0021(8) 0.0032(9) -0.0091(10)
Cl1 0.0366(13) 0.0192(11) 0.0269(11) -0.0002(9) 0.0025(9) 0.0068(9)
C20 0.025(5) 0.016(4) 0.017(4) 0.000(3) 0.003(3) -0.002(4)
C31 0.018(4) 0.018(4) 0.018(4) -0.002(3) -0.003(3) -0.003(3)
C32 0.020(4) 0.026(5) 0.015(4) -0.002(4) -0.001(3) 0.004(4)
C13 0.032(5) 0.021(5) 0.017(4) -0.003(4) 0.007(4) -0.007(4)
C35 0.029(5) 0.017(4) 0.030(5) -0.004(4) -0.004(4) 0.000(4)
C19 0.029(5) 0.023(5) 0.015(4) -0.003(4) -0.001(4) -0.001(4)
C25 0.027(5) 0.026(5) 0.012(4) 0.004(4) 0.005(3) 0.003(4)
C7 0.038(6) 0.028(5) 0.019(5) 0.006(4) -0.007(4) -0.009(4)
C1 0.021(4) 0.024(5) 0.024(5) -0.001(4) -0.009(4) -0.001(4)
C2 0.031(5) 0.017(4) 0.017(4) 0.002(3) -0.010(4) 0.001(4)
C28 0.031(6) 0.052(7) 0.028(5) 0.015(5) -0.002(4) 0.010(5)
C22 0.040(6) 0.029(5) 0.018(5) 0.000(4) 0.000(4) 0.000(4)
C21 0.028(5) 0.021(5) 0.021(5) -0.004(4) -0.002(4) -0.001(4)
C29 0.028(5) 0.044(6) 0.021(5) 0.001(4) 0.001(4) 0.001(5)
C5 0.038(6) 0.022(5) 0.039(6) -0.006(4) -0.014(5) 0.009(4)
C23 0.038(6) 0.037(6) 0.020(5) -0.004(4) 0.012(4) 0.000(5)
C36 0.026(5) 0.017(4) 0.016(4) -0.003(3) -0.004(3) 0.001(4)
C34 0.029(5) 0.017(4) 0.033(5) 0.005(4) -0.010(4) -0.005(4)
C14 0.035(6) 0.029(5) 0.027(5) -0.004(4) 0.013(4) -0.003(4)
C33 0.024(5) 0.029(5) 0.021(5) 0.008(4) -0.003(4) -0.004(4)
C26 0.036(5) 0.020(5) 0.033(5) 0.002(4) -0.002(4) 0.001(4)
C24 0.028(5) 0.034(6) 0.028(5) -0.003(4) 0.003(4) 0.002(4)
C3 0.032(5) 0.020(5) 0.028(5) 0.007(4) -0.009(4) -0.001(4)
C8 0.052(7) 0.033(6) 0.024(5) 0.001(4) 0.002(5) -0.010(5)
C18 0.056(7) 0.042(6) 0.019(5) 0.003(5) 0.002(5) -0.016(5)
C4 0.040(6) 0.023(5) 0.041(6) 0.008(5) -0.016(5) -0.002(5)
C30 0.024(5) 0.028(5) 0.018(4) 0.001(4) -0.003(4) 0.002(4)
C17 0.091(11) 0.063(9) 0.021(6) -0.001(6) 0.022(6) -0.033(8)
C9 0.082(11) 0.069(10) 0.026(6) -0.009(6) -0.012(6) -0.023(8)
C6 0.033(5) 0.024(5) 0.026(5) -0.005(4) -0.011(4) 0.007(4)
C16 0.062(9) 0.082(11) 0.050(8) -0.007(8) 0.034(7) -0.018(8)
C12 0.040(6) 0.051(7) 0.035(6) 0.010(5) -0.011(5) 0.003(5)
C15 0.040(7) 0.049(8) 0.059(8) -0.007(6) 0.026(6) -0.005(5)
C27 0.052(7) 0.029(6) 0.039(6) 0.018(5) 0.001(5) 0.008(5)
C11 0.056(9) 0.094(12) 0.039(7) 0.006(8) -0.027(6) 0.003(8)
C10 0.069(10) 0.113(14) 0.039(8) -0.002(9) -0.035(7) -0.019(10)
Cl4 0.0240(12) 0.0562(17) 0.0333(13) -0.0057(12) -0.0005(10) 0.0113(11)
O1 0.045(3) 0.065(4) 0.141(6) 0.000(4) 0.063(4) -0.011(3)
C38 0.045(3) 0.065(4) 0.141(6) 0.000(4) 0.063(4) -0.011(3)
C40 0.045(3) 0.065(4) 0.141(6) 0.000(4) 0.063(4) -0.011(3)
C39 0.045(3) 0.065(4) 0.141(6) 0.000(4) 0.063(4) -0.011(3)
C37 0.045(3) 0.065(4) 0.141(6) 0.000(4) 0.063(4) -0.011(3)

loop_
_atom_type_symbol
_atom_type_description
_atom_type_scat_dispersion_real
_atom_type_scat_dispersion_imag
_atom_type_scat_source
C C 0.0033 0.0016 'International Tables Vol C Tables 4.2.6.8 and 6.1.1.4'
H H 0.0000 0.0000 'International Tables Vol C Tables 4.2.6.8 and 6.1.1.4'
P P 0.1023 0.0942 'International Tables Vol C Tables 4.2.6.8 and 6.1.1.4'
Te Te -0.5308 1.6751 'International Tables Vol C Tables 4.2.6.8 and 6.1.1.4'
Pt Pt -1.7033 8.3905 'International Tables Vol C Tables 4.2.6.8 and 6.1.1.4'
Cl Cl 0.1484 0.1585 'International Tables Vol C Tables 4.2.6.8 and 6.1.1.4'
O O 0.0106 0.0060 'International Tables Vol C Tables 4.2.6.8 and 6.1.1.4'

loop_
_geom_angle_atom_site_label_1
_geom_angle_atom_site_label_2
_geom_angle_atom_site_label_3
_geom_angle
P1 Pt1 P2 98.74(8)
P1 Pt1 Cl3 89.40(8)
P2 Pt1 Cl3 168.76(8)
P1 Pt1 Cl2 168.26(9)
P2 Pt1 Cl2 85.53(8)
Cl3 Pt1 Cl2 85.03(8)
P1 Pt1 Cl1 100.53(8)
P2 Pt1 Cl1 97.03(8)
Cl3 Pt1 Cl1 89.02(8)
Cl2 Pt1 Cl1 89.71(8)
P1 Pt1 Te1 84.84(6)
P2 Pt1 Te1 88.06(6)
Cl3 Pt1 Te1 84.95(6)
Cl2 Pt1 Te1 84.38(6)
Cl1 Pt1 Te1 171.90(6)
C19 Te1 C1 96.4(3)
C19 Te1 Pt1 90.7(3)
C1 Te1 Pt1 92.2(3)
C19 Te1 Cl4 90.5(3)
C1 Te1 Cl4 87.4(3)
Pt1 Te1 Cl4 178.83(6)
C31 P2 C25 103.1(4)
C31 P2 C20 104.6(4)
C25 P2 C20 106.5(4)
C31 P2 Pt1 119.9(3)
C25 P2 Pt1 117.2(3)
C20 P2 Pt1 104.3(3)
C13 P1 C7 102.2(5)
C13 P1 C2 110.2(4)
C7 P1 C2 102.6(4)
C13 P1 Pt1 120.5(3)
C7 P1 Pt1 113.1(3)
C2 P1 Pt1 106.8(3)
C19 C20 C21 118.8(8)
C19 C20 P2 121.4(7)
C21 C20 P2 119.8(7)
C32 C31 C36 119.3(8)
C32 C31 P2 119.2(7)
C36 C31 P2 121.4(7)
C33 C32 C31 120.3(8)
C33 C32 H32A 119.8
C31 C32 H32A 119.8
C14 C13 C18 119.3(9)
C14 C13 P1 122.9(7)
C18 C13 P1 117.6(8)
C34 C35 C36 120.2(9)
C34 C35 H35A 119.9
C36 C35 H35A 119.9
C20 C19 C24 121.4(8)
C20 C19 Te1 120.7(6)
C24 C19 Te1 117.7(7)
C30 C25 C26 119.0(9)
C30 C25 P2 119.1(7)
C26 C25 P2 121.7(7)
C12 C7 C8 119.5(10)
C12 C7 P1 122.1(8)
C8 C7 P1 118.3(8)
C6 C1 C2 120.0(9)
C6 C1 Te1 120.7(7)
C2 C1 Te1 119.2(7)
C3 C2 C1 118.8(9)
C3 C2 P1 122.6(8)
C1 C2 P1 118.6(7)
C29 C28 C27 119.9(10)
C29 C28 H28A 120.1
C27 C28 H28A 120.1
C21 C22 C23 120.7(9)
C21 C22 H22A 119.7
C23 C22 H22A 119.7
C22 C21 C20 120.2(9)
C22 C21 H21A 119.9
C20 C21 H21A 119.9
C28 C29 C30 119.9(10)
C28 C29 H29A 120.1
C30 C29 H29A 120.1
C4 C5 C6 120.6(10)
C4 C5 H5A 119.7
C6 C5 H5A 119.7
C22 C23 C24 120.0(9)
C22 C23 H23A 120.0
C24 C23 H23A 120.0
C31 C36 C35 120.2(8)
C31 C36 H36A 119.9
C35 C36 H36A 119.9
C35 C34 C33 119.8(9)
C35 C34 H34A 120.1
C33 C34 H34A 120.1
C13 C14 C15 120.1(10)
C13 C14 H14A 119.9
C15 C14 H14A 119.9
C32 C33 C34 120.1(9)
C32 C33 H33A 119.9
C34 C33 H33A 119.9
C27 C26 C25 119.6(10)
C27 C26 H26A 120.2
C25 C26 H26A 120.2
C19 C24 C23 119.0(9)
C19 C24 H24A 120.5
C23 C24 H24A 120.5
C4 C3 C2 120.7(10)
C4 C3 H3A 119.6
C2 C3 H3A 119.6
C9 C8 C7 120.6(12)
C9 C8 H8A 119.7
C7 C8 H8A 119.7
C17 C18 C13 119.8(12)
C17 C18 H18A 120.1
C13 C18 H18A 120.1
C5 C4 C3 120.3(10)
C5 C4 H4A 119.8
C3 C4 H4A 119.8
C25 C30 C29 120.7(9)
C25 C30 H30A 119.7
C29 C30 H30A 119.7
C18 C17 C16 120.1(12)
C18 C17 H17A 120.0
C16 C17 H17A 120.0
C8 C9 C10 118.8(13)
C8 C9 H9A 120.6
C10 C9 H9A 120.6
C1 C6 C5 119.5(10)
C1 C6 H6A 120.3
C5 C6 H6A 120.3
C15 C16 C17 121.4(12)
C15 C16 H16A 119.3
C17 C16 H16A 119.3
C7 C12 C11 119.2(13)
C7 C12 H12A 120.4
C11 C12 H12A 120.4
C16 C15 C14 119.2(13)
C16 C15 H15A 120.4
C14 C15 H15A 120.4
C28 C27 C26 121.0(10)
C28 C27 H27A 119.5
C26 C27 H27A 119.5
C10 C11 C12 121.0(14)
C10 C11 H11A 119.5
C12 C11 H11A 119.5
C11 C10 C9 120.8(12)
C11 C10 H10A 119.6
C9 C10 H10A 119.6
C37 O1 C40 92.8(7)
C37 C38 C39 95.9(8)
C37 C38 H38A 112.6
C39 C38 H38A 112.6
C37 C38 H38B 112.6
C39 C38 H38B 112.6
H38A C38 H38B 110.1
C39 C40 O1 113.5(10)
C39 C40 H40A 108.9
O1 C40 H40A 108.9
C39 C40 H40B 108.9
O1 C40 H40B 108.9
H40A C40 H40B 107.7
C40 C39 C38 112.3(10)
C40 C39 H39A 109.2
C38 C39 H39A 109.2
C40 C39 H39B 109.2
C38 C39 H39B 109.2
H39A C39 H39B 107.9
O1 C37 C38 115.6(9)
O1 C37 H37A 108.4
C38 C37 H37A 108.4
O1 C37 H37B 108.4
C38 C37 H37B 108.4
H37A C37 H37B 107.4

loop_
_geom_bond_atom_site_label_1
_geom_bond_atom_site_label_2
_geom_bond_distance
Pt1 P1 2.305(2)
Pt1 P2 2.318(2)
Pt1 Cl3 2.388(2)
Pt1 Cl2 2.396(2)
Pt1 Cl1 2.451(2)
Pt1 Te1 2.6349(7)
Te1 C19 2.139(9)
Te1 C1 2.142(9)
Te1 Cl4 2.712(3)
P2 C31 1.820(9)
P2 C25 1.827(9)
P2 C20 1.834(9)
P1 C13 1.807(9)
P1 C7 1.820(10)
P1 C2 1.822(9)
C20 C19 1.389(13)
C20 C21 1.401(12)
C31 C32 1.395(12)
C31 C36 1.395(12)
C32 C33 1.389(13)
C32 H32A 0.9500
C13 C14 1.396(15)
C13 C18 1.411(14)
C35 C34 1.379(14)
C35 C36 1.400(13)
C35 H35A 0.9500
C19 C24 1.394(13)
C25 C30 1.395(13)
C25 C26 1.402(13)
C7 C12 1.388(16)
C7 C8 1.396(15)
C1 C6 1.389(13)
C1 C2 1.413(14)
C2 C3 1.388(13)
C28 C29 1.380(17)
C28 C27 1.383(17)
C28 H28A 0.9500
C22 C21 1.378(14)
C22 C23 1.389(15)
C22 H22A 0.9500
C21 H21A 0.9500
C29 C30 1.396(14)
C29 H29A 0.9500
C5 C4 1.371(16)
C5 C6 1.393(15)
C5 H5A 0.9500
C23 C24 1.394(14)
C23 H23A 0.9500
C36 H36A 0.9500
C34 C33 1.399(14)
C34 H34A 0.9500
C14 C15 1.406(15)
C14 H14A 0.9500
C33 H33A 0.9500
C26 C27 1.389(15)
C26 H26A 0.9500
C24 H24A 0.9500
C3 C4 1.380(15)
C3 H3A 0.9500
C8 C9 1.388(17)
C8 H8A 0.9500
C18 C17 1.383(18)
C18 H18A 0.9500
C4 H4A 0.9500
C30 H30A 0.9500
C17 C16 1.38(2)
C17 H17A 0.9500
C9 C10 1.39(2)
C9 H9A 0.9500
C6 H6A 0.9500
C16 C15 1.38(2)
C16 H16A 0.9500
C12 C11 1.390(17)
C12 H12A 0.9500
C15 H15A 0.9500
C27 H27A 0.9500
C11 C10 1.36(2)
C11 H11A 0.9500
C10 H10A 0.9500
O1 C37 1.556(14)
O1 C40 1.759(14)
C38 C37 1.609(14)
C38 C39 1.718(15)
C38 H38A 0.9900
C38 H38B 0.9900
C40 C39 1.281(14)
C40 H40A 0.9900
C40 H40B 0.9900
C39 H39A 0.9900
C39 H39B 0.9900
C37 H37A 0.9900
C37 H37B 0.9900

loop_
_geom_torsion_atom_site_label_1
_geom_torsion_atom_site_label_2
_geom_torsion_atom_site_label_3
_geom_torsion_atom_site_label_4
_geom_torsion
P1 Pt1 Te1 C19 -128.1(3)
P2 Pt1 Te1 C19 -29.1(3)
Cl3 Pt1 Te1 C19 142.0(3)
Cl2 Pt1 Te1 C19 56.6(3)
Cl1 Pt1 Te1 C19 100.0(5)
P1 Pt1 Te1 C1 -31.6(2)
P2 Pt1 Te1 C1 67.3(2)
Cl3 Pt1 Te1 C1 -121.5(2)
Cl2 Pt1 Te1 C1 153.0(2)
Cl1 Pt1 Te1 C1 -163.6(5)
P1 Pt1 Te1 Cl4 36(3)
P2 Pt1 Te1 Cl4 135(3)
Cl3 Pt1 Te1 Cl4 -53(3)
Cl2 Pt1 Te1 Cl4 -139(3)
Cl1 Pt1 Te1 Cl4 -96(3)
P1 Pt1 P2 C31 2.2(3)
Cl3 Pt1 P2 C31 -133.8(5)
Cl2 Pt1 P2 C31 -166.8(3)
Cl1 Pt1 P2 C31 104.0(3)
Te1 Pt1 P2 C31 -82.3(3)
P1 Pt1 P2 C25 -123.9(3)
Cl3 Pt1 P2 C25 100.1(5)
Cl2 Pt1 P2 C25 67.1(3)
Cl1 Pt1 P2 C25 -22.0(3)
Te1 Pt1 P2 C25 151.6(3)
P1 Pt1 P2 C20 118.7(3)
Cl3 Pt1 P2 C20 -17.3(5)
Cl2 Pt1 P2 C20 -50.3(3)
Cl1 Pt1 P2 C20 -139.5(3)
Te1 Pt1 P2 C20 34.2(3)
P2 Pt1 P1 C13 78.3(3)
Cl3 Pt1 P1 C13 -109.5(3)
Cl2 Pt1 P1 C13 -171.1(4)
Cl1 Pt1 P1 C13 -20.6(4)
Te1 Pt1 P1 C13 165.5(3)
P2 Pt1 P1 C7 -160.6(4)
Cl3 Pt1 P1 C7 11.6(4)
Cl2 Pt1 P1 C7 -50.0(6)
Cl1 Pt1 P1 C7 100.5(4)
Te1 Pt1 P1 C7 -73.4(4)
P2 Pt1 P1 C2 -48.4(3)
Cl3 Pt1 P1 C2 123.8(3)
Cl2 Pt1 P1 C2 62.2(5)
Cl1 Pt1 P1 C2 -147.3(3)
Te1 Pt1 P1 C2 38.8(3)
C31 P2 C20 C19 96.5(8)
C25 P2 C20 C19 -154.8(8)
Pt1 P2 C20 C19 -30.2(8)
C31 P2 C20 C21 -85.2(8)
C25 P2 C20 C21 23.5(9)
Pt1 P2 C20 C21 148.0(7)
C25 P2 C31 C32 59.9(7)
C20 P2 C31 C32 171.1(7)
Pt1 P2 C31 C32 -72.5(7)
C25 P2 C31 C36 -116.7(7)
C20 P2 C31 C36 -5.5(8)
Pt1 P2 C31 C36 110.9(7)
C36 C31 C32 C33 -3.4(13)
P2 C31 C32 C33 -180.0(7)
C7 P1 C13 C14 -137.5(8)
C2 P1 C13 C14 113.9(8)
Pt1 P1 C13 C14 -11.2(9)
C7 P1 C13 C18 38.2(9)
C2 P1 C13 C18 -70.4(8)
Pt1 P1 C13 C18 164.5(7)
C21 C20 C19 C24 -0.5(14)
P2 C20 C19 C24 177.7(8)
C21 C20 C19 Te1 -175.8(7)
P2 C20 C19 Te1 2.5(11)
C1 Te1 C19 C20 -70.0(8)
Pt1 Te1 C19 C20 22.2(7)
Cl4 Te1 C19 C20 -157.5(7)
C1 Te1 C19 C24 114.6(8)
Pt1 Te1 C19 C24 -153.2(8)
Cl4 Te1 C19 C24 27.1(8)
C31 P2 C25 C30 18.8(8)
C20 P2 C25 C30 -91.0(8)
Pt1 P2 C25 C30 152.8(6)
C31 P2 C25 C26 -166.4(8)
C20 P2 C25 C26 83.9(8)
Pt1 P2 C25 C26 -32.3(9)
C13 P1 C7 C12 -128.1(9)
C2 P1 C7 C12 -13.8(10)
Pt1 P1 C7 C12 100.9(9)
C13 P1 C7 C8 50.4(9)
C2 P1 C7 C8 164.7(8)
Pt1 P1 C7 C8 -80.6(8)
C19 Te1 C1 C6 -63.2(8)
Pt1 Te1 C1 C6 -154.2(7)
Cl4 Te1 C1 C6 26.9(7)
C19 Te1 C1 C2 114.1(7)
Pt1 Te1 C1 C2 23.2(7)
Cl4 Te1 C1 C2 -155.7(7)
C6 C1 C2 C3 -0.4(13)
Te1 C1 C2 C3 -177.8(6)
C6 C1 C2 P1 -178.2(7)
Te1 C1 C2 P1 4.4(9)
C13 P1 C2 C3 14.4(9)
C7 P1 C2 C3 -93.9(8)
Pt1 P1 C2 C3 146.9(7)
C13 P1 C2 C1 -167.8(7)
C7 P1 C2 C1 83.9(7)
Pt1 P1 C2 C1 -35.3(7)
C23 C22 C21 C20 -0.5(15)
C19 C20 C21 C22 0.7(14)
P2 C20 C21 C22 -177.6(7)
C27 C28 C29 C30 -0.1(16)
C21 C22 C23 C24 0.1(16)
C32 C31 C36 C35 2.2(13)
P2 C31 C36 C35 178.7(7)
C34 C35 C36 C31 -0.1(13)
C36 C35 C34 C33 -0.8(14)
C18 C13 C14 C15 0.5(15)
P1 C13 C14 C15 176.1(8)
C31 C32 C33 C34 2.5(13)
C35 C34 C33 C32 -0.4(13)
C30 C25 C26 C27 0.2(15)
P2 C25 C26 C27 -174.6(8)
C20 C19 C24 C23 0.1(15)
Te1 C19 C24 C23 175.5(8)
C22 C23 C24 C19 0.1(16)
C1 C2 C3 C4 0.4(13)
P1 C2 C3 C4 178.1(7)
C12 C7 C8 C9 -1.7(16)
P1 C7 C8 C9 179.7(9)
C14 C13 C18 C17 -0.8(16)
P1 C13 C18 C17 -176.7(9)
C6 C5 C4 C3 -0.1(15)
C2 C3 C4 C5 -0.1(15)
C26 C25 C30 C29 0.1(14)
P2 C25 C30 C29 175.0(7)
C28 C29 C30 C25 -0.1(15)
C13 C18 C17 C16 1.0(19)
C7 C8 C9 C10 1(2)
C2 C1 C6 C5 0.1(13)
Te1 C1 C6 C5 177.5(7)
C4 C5 C6 C1 0.1(14)
C18 C17 C16 C15 -1(2)
C8 C7 C12 C11 1.0(17)
P1 C7 C12 C11 179.4(10)
C17 C16 C15 C14 0(2)
C13 C14 C15 C16 -0.3(18)
C29 C28 C27 C26 0.4(17)
C25 C26 C27 C28 -0.4(17)
C7 C12 C11 C10 0(2)
C12 C11 C10 C9 0(3)
C8 C9 C10 C11 0(2)
C37 O1 C40 C39 29.0(12)
O1 C40 C39 C38 -17.5(14)
C37 C38 C39 C40 -1.8(13)
C40 O1 C37 C38 -30.4(10)
C39 C38 C37 O1 23.5(11)
